data_7028636
loop_
_publ_author_name
'Hancock, Stuart L.'
'Gati, Rachel'
'Mahon, Mary F.'
'Tshuva, Edit Y.'
'Jones, Matthew D.'

_publ_section_title
;
 Heteroleptic titanium(IV) catecholato/piperazine systems and their
 anti-cancer properties.
;
_journal_issue 3
_journal_name_full 'Dalton transactions (Cambridge, England : 2003)'
_journal_page_first 1380
_journal_page_last 1385
_journal_paper_doi 10.1039/c3dt52583j
_journal_volume 43
_journal_year 2014
_chemical_formula_sum 'C29 H34 Cl2 N2 O4 Ti'
_chemical_formula_weight 593.38
_chemical_name_systematic
;
 ?
;
_space_group_IT_number 14
_symmetry_cell_setting monoclinic
_symmetry_space_group_name_Hall '-P 2yab'
_symmetry_space_group_name_H-M 'P 1 21/a 1'
_atom_sites_solution_hydrogens geom
_atom_sites_solution_primary direct
_atom_sites_solution_secondary difmap
_audit_creation_method SHELXL-97
_cell_angle_alpha 90.00
_cell_angle_beta 96.642(2)
_cell_angle_gamma 90.00
_cell_formula_units_Z 4
_cell_length_a 12.2350(4)
_cell_length_b 17.2330(8)
_cell_length_c 13.4000(5)
_cell_measurement_reflns_used 30575
_cell_measurement_temperature 150(2)
_cell_measurement_theta_max 26.73
_cell_measurement_theta_min 3.51
_cell_volume 2806.37(19)
_computing_cell_refinement 'HKL Scalepack (Otwinowski & Minor 1997)'
_computing_data_collection 'Collect (Bruker AXS BV 1997-2004)'
_computing_data_reduction 'Denzo & Scalepack (Otwinowski, Minor 1997)'
_computing_molecular_graphics 'ORTEX (P.McArdle 1995)'
_computing_publication_material 'SHELXL-97/2 (Sheldrick 1997)'
_computing_structure_refinement 'SHELXL-97/2 (Sheldrick 1997)'
_computing_structure_solution
;
 SIR97- Altomare A., Burla M.C., Camalli M., Cascarano G.L., Giacovazzo C. ,
 Guagliardi A., Moliterni A.G.G., Polidori G.,Spagna R.
 (1999) J. Appl. Cryst. 32, 115-119.
;
_diffrn_ambient_temperature 150(2)
_diffrn_measured_fraction_theta_full 0.991
_diffrn_measured_fraction_theta_max 0.991
_diffrn_measurement_device_type 'nonius kappa ccd'
_diffrn_measurement_method ccd
_diffrn_radiation_monochromator graphite
_diffrn_radiation_source 'fine-focus sealed tube'
_diffrn_radiation_type MoK\a
_diffrn_radiation_wavelength 0.71073
_diffrn_reflns_av_R_equivalents 0.1302
_diffrn_reflns_av_sigmaI/netI 0.0723
_diffrn_reflns_limit_h_max 15
_diffrn_reflns_limit_h_min -15
_diffrn_reflns_limit_k_max 21
_diffrn_reflns_limit_k_min -21
_diffrn_reflns_limit_l_max 16
_diffrn_reflns_limit_l_min -16
_diffrn_reflns_number 48977
_diffrn_reflns_theta_full 26.76
_diffrn_reflns_theta_max 26.76
_diffrn_reflns_theta_min 3.52
_exptl_absorpt_coefficient_mu 0.533
_exptl_absorpt_correction_type none
_exptl_crystal_colour red
_exptl_crystal_density_diffrn 1.404
_exptl_crystal_density_method 'not measured'
_exptl_crystal_description block
_exptl_crystal_F_000 1240
_exptl_crystal_size_max 0.10
_exptl_crystal_size_mid 0.10
_exptl_crystal_size_min 0.10
_refine_diff_density_max 0.556
_refine_diff_density_min -1.231
_refine_diff_density_rms 0.145
_refine_ls_extinction_method none
_refine_ls_goodness_of_fit_ref 1.069
_refine_ls_hydrogen_treatment constr
_refine_ls_matrix_type full
_refine_ls_number_parameters 347
_refine_ls_number_reflns 5929
_refine_ls_number_restraints 0
_refine_ls_restrained_S_all 1.069
_refine_ls_R_factor_all 0.1199
_refine_ls_R_factor_gt 0.0684
_refine_ls_shift/su_max 0.000
_refine_ls_shift/su_mean 0.000
_refine_ls_structure_factor_coef Fsqd
_refine_ls_weighting_details 'calc w=1/[\s^2^(Fo^2^)+(0.0887P)^2^+5.3837P] where P=(Fo^2^+2Fc^2^)/3'
_refine_ls_weighting_scheme calc
_refine_ls_wR_factor_gt 0.1672
_refine_ls_wR_factor_ref 0.2017
_reflns_number_gt 3841
_reflns_number_total 5929
_reflns_threshold_expression >2sigma(I)
_cod_data_source_file c3dt52583j.txt
_cod_data_source_block L6Ti(O2Ar1)
_cod_depositor_comments
;

2018-03-13
Z value and formula fixed to values more according to usual
chemical conventions.                 miguel
;
_cod_original_formula_sum 'C58 H68 Cl4 N4 O8 Ti2'
_cod_original_formula_weight 1186.76
_cod_original_formula_units_Z 2
_cod_original_sg_symbol_H-M P21/a
_cod_database_code 7028636

loop_
_symmetry_equiv_pos_as_xyz
'x, y, z'
'-x+1/2, y+1/2, -z'
'-x, -y, -z'
'x-1/2, -y-1/2, z'

loop_
_atom_site_label
_atom_site_type_symbol
_atom_site_fract_x
_atom_site_fract_y
_atom_site_fract_z
_atom_site_U_iso_or_equiv
_atom_site_adp_type
_atom_site_occupancy
_atom_site_symmetry_multiplicity
_atom_site_calc_flag
_atom_site_refinement_flags
Ti1 Ti 0.54140(6) 0.14340(4) 0.77179(5) 0.0230(2) Uani 1 1 d .
Cl1 Cl 0.3690(2) -0.25050(15) 0.7971(2) 0.1204(9) Uani 1 1 d .
O1 O 0.6177(2) 0.04607(16) 0.7604(2) 0.0276(6) Uani 1 1 d .
N1 N 0.4027(3) 0.08771(19) 0.8359(2) 0.0252(7) Uani 1 1 d .
C1 C 0.6928(3) 0.0256(2) 0.8384(3) 0.0285(9) Uani 1 1 d .
Cl2 Cl 0.5999(2) -0.24821(15) 0.77091(18) 0.1108(8) Uani 1 1 d .
O2 O 0.6475(2) 0.14623(16) 0.8946(2) 0.0273(6) Uani 1 1 d .
N2 N 0.4515(3) 0.2220(2) 0.8665(2) 0.0254(7) Uani 1 1 d .
C2 C 0.7095(3) 0.0828(3) 0.9142(3) 0.0287(9) Uani 1 1 d .
O3 O 0.4528(2) 0.11580(16) 0.6546(2) 0.0259(6) Uani 1 1 d .
C3 C 0.7857(3) 0.0705(3) 0.9981(3) 0.0333(10) Uani 1 1 d .
H3 H 0.7979 0.1087 1.0493 0.040 Uiso 1 1 calc R
O4 O 0.5944(2) 0.23333(16) 0.7184(2) 0.0265(6) Uani 1 1 d .
C4 C 0.8439(4) 0.0002(3) 1.0053(4) 0.0401(12) Uani 1 1 d .
H4 H 0.8966 -0.0088 1.0619 0.048 Uiso 1 1 calc R
C5 C 0.8263(4) -0.0562(3) 0.9320(4) 0.0406(12) Uani 1 1 d .
H5 H 0.8663 -0.1035 0.9392 0.049 Uiso 1 1 calc R
C6 C 0.7499(4) -0.0442(3) 0.8470(3) 0.0341(10) Uani 1 1 d .
H6 H 0.7376 -0.0829 0.7964 0.041 Uiso 1 1 calc R
C7 C 0.3945(3) 0.0517(2) 0.6223(3) 0.0261(8) Uani 1 1 d .
C8 C 0.3678(3) 0.0410(3) 0.5188(3) 0.0307(9) Uani 1 1 d .
C9 C 0.3060(4) -0.0240(3) 0.4851(3) 0.0349(10) Uani 1 1 d .
H9 H 0.2896 -0.0321 0.4148 0.042 Uiso 1 1 calc R
C10 C 0.2678(3) -0.0772(3) 0.5506(4) 0.0344(10) Uani 1 1 d .
C11 C 0.2942(3) -0.0647(3) 0.6529(3) 0.0321(9) Uani 1 1 d .
H11 H 0.2676 -0.1001 0.6987 0.039 Uiso 1 1 calc R
C12 C 0.3583(3) -0.0020(2) 0.6908(3) 0.0288(9) Uani 1 1 d .
C13 C 0.1983(4) -0.1457(3) 0.5122(4) 0.0461(12) Uani 1 1 d .
H13A H 0.1202 -0.1318 0.5081 0.069 Uiso 1 1 calc R
H13B H 0.2131 -0.1896 0.5583 0.069 Uiso 1 1 calc R
H13C H 0.2164 -0.1603 0.4454 0.069 Uiso 1 1 calc R
C14 C 0.4076(4) 0.0983(3) 0.4466(3) 0.0350(10) Uani 1 1 d .
H14A H 0.3703 0.1481 0.4526 0.052 Uiso 1 1 calc R
H14B H 0.3913 0.0787 0.3778 0.052 Uiso 1 1 calc R
H14C H 0.4872 0.1055 0.4622 0.052 Uiso 1 1 calc R
C15 C 0.3852(3) 0.0062(2) 0.8039(3) 0.0295(9) Uani 1 1 d .
H15A H 0.3241 -0.0159 0.8372 0.035 Uiso 1 1 calc R
H15B H 0.4523 -0.0241 0.8260 0.035 Uiso 1 1 calc R
C16 C 0.3021(3) 0.1362(2) 0.8069(3) 0.0269(9) Uani 1 1 d .
H16A H 0.2464 0.1264 0.8535 0.032 Uiso 1 1 calc R
H16B H 0.2694 0.1232 0.7379 0.032 Uiso 1 1 calc R
C17 C 0.3377(3) 0.2215(2) 0.8126(3) 0.0273(9) Uani 1 1 d .
H17A H 0.3371 0.2435 0.7444 0.033 Uiso 1 1 calc R
H17B H 0.2876 0.2523 0.8499 0.033 Uiso 1 1 calc R
C18 C 0.4294(3) 0.0960(2) 0.9465(3) 0.0291(9) Uani 1 1 d .
H18A H 0.4974 0.0672 0.9703 0.035 Uiso 1 1 calc R
H18B H 0.3685 0.0759 0.9818 0.035 Uiso 1 1 calc R
C19 C 0.4453(3) 0.1834(2) 0.9652(3) 0.0291(9) Uani 1 1 d .
H19A H 0.3828 0.2046 0.9973 0.035 Uiso 1 1 calc R
H19B H 0.5139 0.1928 1.0104 0.035 Uiso 1 1 calc R
C20 C 0.4971(4) 0.3011(2) 0.8808(3) 0.0284(9) Uani 1 1 d .
H20A H 0.5705 0.2977 0.9203 0.034 Uiso 1 1 calc R
H20B H 0.4490 0.3315 0.9207 0.034 Uiso 1 1 calc R
C21 C 0.5085(3) 0.3447(2) 0.7840(3) 0.0262(9) Uani 1 1 d .
C22 C 0.4781(3) 0.4211(2) 0.7741(3) 0.0296(9) Uani 1 1 d .
H22 H 0.4393 0.4444 0.8238 0.036 Uiso 1 1 calc R
C23 C 0.5030(3) 0.4658(2) 0.6922(3) 0.0310(9) Uani 1 1 d .
C24 C 0.5572(3) 0.4291(2) 0.6190(3) 0.0307(9) Uani 1 1 d .
H24 H 0.5763 0.4587 0.5638 0.037 Uiso 1 1 calc R
C25 C 0.5842(3) 0.3509(2) 0.6245(3) 0.0275(9) Uani 1 1 d .
C26 C 0.5612(3) 0.3087(2) 0.7087(3) 0.0257(8) Uani 1 1 d .
C27 C 0.6441(4) 0.3120(3) 0.5453(3) 0.0335(10) Uani 1 1 d .
H27A H 0.7194 0.2995 0.5739 0.050 Uiso 1 1 calc R
H27B H 0.6463 0.3472 0.4882 0.050 Uiso 1 1 calc R
H27C H 0.6055 0.2643 0.5227 0.050 Uiso 1 1 calc R
C28 C 0.4723(4) 0.5503(3) 0.6832(4) 0.0412(11) Uani 1 1 d .
H28A H 0.5165 0.5757 0.6362 0.062 Uiso 1 1 calc R
H28B H 0.4864 0.5750 0.7493 0.062 Uiso 1 1 calc R
H28C H 0.3941 0.5550 0.6583 0.062 Uiso 1 1 calc R
C29 C 0.4645(8) -0.2288(6) 0.7182(6) 0.112(3) Uani 1 1 d .
H29A H 0.4583 -0.1731 0.7002 0.135 Uiso 1 1 calc R
H29B H 0.4484 -0.2593 0.6557 0.135 Uiso 1 1 calc R

loop_
_atom_site_aniso_label
_atom_site_aniso_U_11
_atom_site_aniso_U_22
_atom_site_aniso_U_33
_atom_site_aniso_U_23
_atom_site_aniso_U_13
_atom_site_aniso_U_12
Ti1 0.0221(4) 0.0262(4) 0.0208(4) 0.0015(3) 0.0027(3) 0.0020(3)
Cl1 0.1194(19) 0.1014(17) 0.133(2) 0.0418(15) -0.0157(16) -0.0226(14)
O1 0.0276(14) 0.0290(15) 0.0261(14) 0.0009(12) 0.0030(11) 0.0038(12)
N1 0.0230(16) 0.0293(18) 0.0234(17) 0.0021(14) 0.0033(13) 0.0014(14)
C1 0.026(2) 0.035(2) 0.025(2) 0.0066(17) 0.0055(16) -0.0003(18)
Cl2 0.144(2) 0.0995(17) 0.0898(15) -0.0036(12) 0.0173(14) -0.0146(15)
O2 0.0250(14) 0.0318(15) 0.0250(14) 0.0019(12) 0.0027(11) 0.0015(12)
N2 0.0244(17) 0.0310(18) 0.0207(16) 0.0016(14) 0.0025(13) 0.0004(14)
C2 0.023(2) 0.037(2) 0.027(2) 0.0075(18) 0.0050(16) 0.0035(17)
O3 0.0245(14) 0.0305(15) 0.0226(14) 0.0018(11) 0.0022(11) 0.0020(12)
C3 0.027(2) 0.043(3) 0.030(2) 0.0082(19) 0.0040(18) -0.0018(19)
O4 0.0262(14) 0.0273(15) 0.0267(14) 0.0025(11) 0.0058(11) 0.0020(11)
C4 0.025(2) 0.060(3) 0.035(2) 0.022(2) 0.0008(18) 0.003(2)
C5 0.032(2) 0.045(3) 0.046(3) 0.022(2) 0.013(2) 0.014(2)
C6 0.032(2) 0.034(2) 0.040(2) 0.0063(19) 0.0144(19) 0.0048(18)
C7 0.0227(19) 0.028(2) 0.027(2) -0.0017(16) 0.0011(16) 0.0037(16)
C8 0.027(2) 0.036(2) 0.028(2) -0.0034(18) 0.0024(17) 0.0080(18)
C9 0.033(2) 0.040(3) 0.031(2) -0.0083(19) -0.0016(18) 0.0107(19)
C10 0.029(2) 0.028(2) 0.045(3) -0.010(2) -0.0009(19) 0.0051(18)
C11 0.027(2) 0.031(2) 0.037(2) -0.0029(19) 0.0018(18) 0.0054(18)
C12 0.026(2) 0.032(2) 0.028(2) 0.0016(17) 0.0011(16) 0.0040(17)
C13 0.039(3) 0.040(3) 0.057(3) -0.013(2) -0.002(2) 0.003(2)
C14 0.037(2) 0.043(3) 0.024(2) -0.0015(19) 0.0000(18) 0.004(2)
C15 0.026(2) 0.032(2) 0.030(2) 0.0037(18) 0.0057(17) -0.0033(17)
C16 0.0200(18) 0.033(2) 0.028(2) 0.0048(17) 0.0050(15) 0.0059(16)
C17 0.0209(19) 0.033(2) 0.028(2) 0.0011(17) 0.0040(16) 0.0051(16)
C18 0.030(2) 0.036(2) 0.022(2) 0.0075(17) 0.0045(16) 0.0000(18)
C19 0.030(2) 0.037(2) 0.021(2) 0.0010(17) 0.0067(16) 0.0034(18)
C20 0.033(2) 0.027(2) 0.025(2) -0.0056(17) 0.0029(17) -0.0005(17)
C21 0.0235(19) 0.029(2) 0.026(2) -0.0027(16) 0.0024(16) -0.0028(16)
C22 0.026(2) 0.030(2) 0.032(2) -0.0044(18) 0.0020(17) -0.0008(17)
C23 0.030(2) 0.027(2) 0.036(2) 0.0004(18) 0.0009(18) 0.0003(17)
C24 0.031(2) 0.030(2) 0.030(2) 0.0032(18) 0.0007(17) -0.0040(18)
C25 0.0236(19) 0.031(2) 0.028(2) -0.0006(17) 0.0023(16) 0.0008(17)
C26 0.0216(19) 0.026(2) 0.028(2) -0.0006(17) -0.0016(15) -0.0017(16)
C27 0.043(2) 0.031(2) 0.029(2) 0.0032(18) 0.0102(19) 0.0036(19)
C28 0.053(3) 0.026(2) 0.045(3) 0.003(2) 0.011(2) 0.002(2)
C29 0.156(9) 0.111(7) 0.068(5) 0.023(5) 0.007(5) 0.047(7)

loop_
_atom_type_symbol
_atom_type_description
_atom_type_scat_dispersion_real
_atom_type_scat_dispersion_imag
_atom_type_scat_source
C C 0.0033 0.0016 'International Tables Vol C Tables 4.2.6.8 and 6.1.1.4'
H H 0.0000 0.0000 'International Tables Vol C Tables 4.2.6.8 and 6.1.1.4'
O O 0.0106 0.0060 'International Tables Vol C Tables 4.2.6.8 and 6.1.1.4'
N N 0.0061 0.0033 'International Tables Vol C Tables 4.2.6.8 and 6.1.1.4'
Ti Ti 0.2776 0.4457 'International Tables Vol C Tables 4.2.6.8 and 6.1.1.4'
Cl Cl 0.1484 0.1585 'International Tables Vol C Tables 4.2.6.8 and 6.1.1.4'

loop_
_geom_angle_atom_site_label_1
_geom_angle_atom_site_label_2
_geom_angle_atom_site_label_3
_geom_angle
O4 Ti1 O3 94.79(12)
O4 Ti1 O1 120.04(12)
O3 Ti1 O1 87.19(12)
O4 Ti1 O2 94.31(12)
O3 Ti1 O2 166.03(12)
O1 Ti1 O2 79.07(12)
O4 Ti1 N1 146.30(12)
O3 Ti1 N1 79.56(12)
O1 Ti1 N1 93.05(12)
O2 Ti1 N1 98.47(12)
O4 Ti1 N2 85.96(12)
O3 Ti1 N2 110.94(12)
O1 Ti1 N2 147.72(12)
O2 Ti1 N2 80.26(12)
N1 Ti1 N2 65.87(12)
C1 O1 Ti1 117.1(2)
C15 N1 C18 112.8(3)
C15 N1 C16 111.5(3)
C18 N1 C16 106.4(3)
C15 N1 Ti1 113.2(2)
C18 N1 Ti1 104.9(2)
C16 N1 Ti1 107.6(2)
O1 C1 C6 125.4(4)
O1 C1 C2 113.7(4)
C6 C1 C2 120.9(4)
C2 O2 Ti1 116.5(2)
C20 N2 C19 110.7(3)
C20 N2 C17 112.7(3)
C19 N2 C17 106.6(3)
C20 N2 Ti1 115.5(2)
C19 N2 Ti1 108.2(2)
C17 N2 Ti1 102.4(2)
O2 C2 C3 126.5(4)
O2 C2 C1 113.3(3)
C3 C2 C1 120.2(4)
C7 O3 Ti1 135.2(2)
C2 C3 C4 118.3(4)
C2 C3 H3 120.8
C4 C3 H3 120.8
C26 O4 Ti1 136.0(2)
C5 C4 C3 121.5(4)
C5 C4 H4 119.2
C3 C4 H4 119.2
C4 C5 C6 120.5(4)
C4 C5 H5 119.7
C6 C5 H5 119.7
C1 C6 C5 118.5(4)
C1 C6 H6 120.8
C5 C6 H6 120.8
O3 C7 C8 118.5(4)
O3 C7 C12 121.2(4)
C8 C7 C12 120.3(4)
C9 C8 C7 118.8(4)
C9 C8 C14 121.5(4)
C7 C8 C14 119.7(4)
C10 C9 C8 122.4(4)
C10 C9 H9 118.8
C8 C9 H9 118.8
C9 C10 C11 117.7(4)
C9 C10 C13 121.3(4)
C11 C10 C13 121.0(4)
C10 C11 C12 122.5(4)
C10 C11 H11 118.8
C12 C11 H11 118.8
C11 C12 C7 118.4(4)
C11 C12 C15 118.9(4)
C7 C12 C15 122.7(4)
C10 C13 H13A 109.5
C10 C13 H13B 109.5
H13A C13 H13B 109.5
C10 C13 H13C 109.5
H13A C13 H13C 109.5
H13B C13 H13C 109.5
C8 C14 H14A 109.5
C8 C14 H14B 109.5
H14A C14 H14B 109.5
C8 C14 H14C 109.5
H14A C14 H14C 109.5
H14B C14 H14C 109.5
N1 C15 C12 112.7(3)
N1 C15 H15A 109.1
C12 C15 H15A 109.1
N1 C15 H15B 109.1
C12 C15 H15B 109.1
H15A C15 H15B 107.8
N1 C16 C17 107.5(3)
N1 C16 H16A 110.2
C17 C16 H16A 110.2
N1 C16 H16B 110.2
C17 C16 H16B 110.2
H16A C16 H16B 108.5
N2 C17 C16 105.9(3)
N2 C17 H17A 110.6
C16 C17 H17A 110.6
N2 C17 H17B 110.6
C16 C17 H17B 110.6
H17A C17 H17B 108.7
N1 C18 C19 105.4(3)
N1 C18 H18A 110.7
C19 C18 H18A 110.7
N1 C18 H18B 110.7
C19 C18 H18B 110.7
H18A C18 H18B 108.8
N2 C19 C18 108.2(3)
N2 C19 H19A 110.1
C18 C19 H19A 110.1
N2 C19 H19B 110.1
C18 C19 H19B 110.1
H19A C19 H19B 108.4
N2 C20 C21 114.5(3)
N2 C20 H20A 108.6
C21 C20 H20A 108.6
N2 C20 H20B 108.6
C21 C20 H20B 108.6
H20A C20 H20B 107.6
C22 C21 C26 119.8(4)
C22 C21 C20 120.5(4)
C26 C21 C20 119.4(4)
C21 C22 C23 121.5(4)
C21 C22 H22 119.3
C23 C22 H22 119.3
C24 C23 C22 117.7(4)
C24 C23 C28 121.1(4)
C22 C23 C28 121.2(4)
C25 C24 C23 122.1(4)
C25 C24 H24 118.9
C23 C24 H24 118.9
C24 C25 C26 118.6(4)
C24 C25 C27 121.6(4)
C26 C25 C27 119.6(4)
O4 C26 C25 119.2(4)
O4 C26 C21 120.6(4)
C25 C26 C21 120.2(4)
C25 C27 H27A 109.5
C25 C27 H27B 109.5
H27A C27 H27B 109.5
C25 C27 H27C 109.5
H27A C27 H27C 109.5
H27B C27 H27C 109.5
C23 C28 H28A 109.5
C23 C28 H28B 109.5
H28A C28 H28B 109.5
C23 C28 H28C 109.5
H28A C28 H28C 109.5
H28B C28 H28C 109.5
Cl1 C29 Cl2 113.0(4)
Cl1 C29 H29A 109.0
Cl2 C29 H29A 109.0
Cl1 C29 H29B 109.0
Cl2 C29 H29B 109.0
H29A C29 H29B 107.8

loop_
_geom_bond_atom_site_label_1
_geom_bond_atom_site_label_2
_geom_bond_distance
Ti1 O4 1.855(3)
Ti1 O3 1.864(3)
Ti1 O1 1.934(3)
Ti1 O2 1.975(3)
Ti1 N1 2.207(3)
Ti1 N2 2.230(3)
Cl1 C29 1.705(10)
O1 C1 1.356(5)
N1 C15 1.477(5)
N1 C18 1.487(5)
N1 C16 1.501(5)
C1 C6 1.389(6)
C1 C2 1.413(6)
Cl2 C29 1.756(10)
O2 C2 1.339(5)
N2 C20 1.478(5)
N2 C19 1.490(5)
N2 C17 1.492(5)
C2 C3 1.391(6)
O3 C7 1.359(5)
C3 C4 1.403(7)
C3 H3 0.9500
O4 C26 1.363(5)
C4 C5 1.381(7)
C4 H4 0.9500
C5 C6 1.403(7)
C5 H5 0.9500
C6 H6 0.9500
C7 C8 1.400(6)
C7 C12 1.412(6)
C8 C9 1.397(6)
C8 C14 1.502(6)
C9 C10 1.387(7)
C9 H9 0.9500
C10 C11 1.388(6)
C10 C13 1.511(6)
C11 C12 1.396(6)
C11 H11 0.9500
C12 C15 1.519(6)
C13 H13A 0.9800
C13 H13B 0.9800
C13 H13C 0.9800
C14 H14A 0.9800
C14 H14B 0.9800
C14 H14C 0.9800
C15 H15A 0.9900
C15 H15B 0.9900
C16 C17 1.532(6)
C16 H16A 0.9900
C16 H16B 0.9900
C17 H17A 0.9900
C17 H17B 0.9900
C18 C19 1.535(6)
C18 H18A 0.9900
C18 H18B 0.9900
C19 H19A 0.9900
C19 H19B 0.9900
C20 C21 1.519(6)
C20 H20A 0.9900
C20 H20B 0.9900
C21 C22 1.371(6)
C21 C26 1.404(5)
C22 C23 1.403(6)
C22 H22 0.9500
C23 C24 1.396(6)
C23 C28 1.505(6)
C24 C25 1.388(6)
C24 H24 0.9500
C25 C26 1.397(6)
C25 C27 1.514(6)
C27 H27A 0.9800
C27 H27B 0.9800
C27 H27C 0.9800
C28 H28A 0.9800
C28 H28B 0.9800
C28 H28C 0.9800
C29 H29A 0.9900
C29 H29B 0.9900
